data_7109211
loop_
_publ_author_name
'Hong-Xi Li'
'Wei Zhao'
'Hai-Yan Li'
'Zhong-Lin Xu'
'Wen-Xia Wang'
'Jian-Ping Lang'

_publ_section_title
;
 Cu30I16(mtpmt)12(mu10--S4)]: an unusual 30--membered copper(I) cluster
 derived from the C-S bond cleavage and its use in heterogeneous catalysis
;
_journal_name_full Chem.Commun.
_journal_page_first 4259
_journal_paper_doi 10.1039/c2cc36736j
_journal_volume 49
_journal_year 2013
_chemical_formula_moiety '2(C24 H22 Cu I N4 S), 2(C N0.50 H1.5)'
_chemical_formula_sum 'C50 H47 Cu2 I2 N9 S2'
_chemical_formula_weight 1218.97
_chemical_name_systematic
;
?
;
_space_group_IT_number 14
_symmetry_cell_setting monoclinic
_symmetry_space_group_name_Hall '-P 2ybc'
_symmetry_space_group_name_H-M 'P 1 21/c 1'
_atom_sites_solution_hydrogens geom
_atom_sites_solution_primary direct
_atom_sites_solution_secondary difmap
_audit_creation_method SHELXL-97
_cell_angle_alpha 90.00
_cell_angle_beta 96.05(3)
_cell_angle_gamma 90.00
_cell_formula_units_Z 2
_cell_length_a 13.591(3)
_cell_length_b 26.495(5)
_cell_length_c 7.4948(15)
_cell_measurement_reflns_used 11916
_cell_measurement_temperature 293(2)
_cell_measurement_theta_max 27.4778
_cell_measurement_theta_min 3.0145
_cell_volume 2683.8(10)
_computing_cell_refinement CrystalClear
_computing_data_collection CrystalClear
_computing_data_reduction CrystalStructure
_computing_structure_refinement 'SHELXL-97 (Sheldrick, 1997)'
_computing_structure_solution 'SHELXS-97 (Sheldrick, 1990)'
_diffrn_ambient_temperature 293(2)
_diffrn_measured_fraction_theta_full 0.984
_diffrn_measured_fraction_theta_max 0.984
_diffrn_measurement_device_type 'Rigaku Mercury'
_diffrn_measurement_method \w
_diffrn_radiation_monochromator graphite
_diffrn_radiation_source 'fine-focus sealed tube'
_diffrn_radiation_type MoK\a
_diffrn_radiation_wavelength 0.71073
_diffrn_reflns_av_R_equivalents 0.0409
_diffrn_reflns_av_sigmaI/netI 0.0560
_diffrn_reflns_limit_h_max 13
_diffrn_reflns_limit_h_min -17
_diffrn_reflns_limit_k_max 34
_diffrn_reflns_limit_k_min -29
_diffrn_reflns_limit_l_max 9
_diffrn_reflns_limit_l_min -9
_diffrn_reflns_number 15400
_diffrn_reflns_theta_full 27.48
_diffrn_reflns_theta_max 27.48
_diffrn_reflns_theta_min 3.01
_exptl_absorpt_coefficient_mu 2.062
_exptl_absorpt_correction_T_max 1.0000
_exptl_absorpt_correction_T_min 0.7203
_exptl_absorpt_correction_type multi-scan
_exptl_absorpt_process_details 'Jacobson, R. (1998) Private communication'
_exptl_crystal_colour Red
_exptl_crystal_density_diffrn 1.508
_exptl_crystal_density_method 'not measured'
_exptl_crystal_description Block
_exptl_crystal_F_000 1212
_exptl_crystal_size_max 0.39
_exptl_crystal_size_mid 0.12
_exptl_crystal_size_min 0.10
_refine_diff_density_max 1.291
_refine_diff_density_min -0.769
_refine_diff_density_rms 0.120
_refine_ls_extinction_method none
_refine_ls_goodness_of_fit_ref 1.112
_refine_ls_hydrogen_treatment constr
_refine_ls_matrix_type full
_refine_ls_number_parameters 267
_refine_ls_number_reflns 6051
_refine_ls_number_restraints 6
_refine_ls_restrained_S_all 1.112
_refine_ls_R_factor_all 0.0823
_refine_ls_R_factor_gt 0.0596
_refine_ls_shift/su_max 0.000
_refine_ls_shift/su_mean 0.000
_refine_ls_structure_factor_coef Fsqd
_refine_ls_weighting_details 'calc w=1/[\s^2^(Fo^2^)+(0.0604P)^2^+4.3347P] where P=(Fo^2^+2Fc^2^)/3'
_refine_ls_weighting_scheme calc
_refine_ls_wR_factor_gt 0.1356
_refine_ls_wR_factor_ref 0.1471
_reflns_number_gt 4687
_reflns_number_total 6051
_reflns_threshold_expression >2sigma(I)
_cod_data_source_file c2cc36736j.txt
_cod_data_source_block t2
_cod_original_sg_symbol_H-M 'P 21/c'
_cod_database_code 7109211

loop_
_symmetry_equiv_pos_as_xyz
'x, y, z'
'-x, y+1/2, -z+1/2'
'-x, -y, -z'
'x, -y-1/2, z-1/2'

loop_
_atom_site_label
_atom_site_type_symbol
_atom_site_fract_x
_atom_site_fract_y
_atom_site_fract_z
_atom_site_U_iso_or_equiv
_atom_site_adp_type
_atom_site_occupancy
_atom_site_symmetry_multiplicity
_atom_site_calc_flag
_atom_site_refinement_flags
_atom_site_disorder_assembly
_atom_site_disorder_group
I1 I 0.49953(3) 0.291612(15) 0.89762(5) 0.04118(14) Uani 1 1 d . . .
Cu1 Cu 0.40929(5) 0.27057(3) 0.58541(10) 0.03801(19) Uani 1 1 d . . .
S1 S 0.20557(11) 0.34593(5) 0.6509(2) 0.0380(3) Uani 1 1 d . . .
N1 N 0.3700(3) 0.33861(16) 0.4664(6) 0.0322(10) Uani 1 1 d . . .
N2 N 0.2792(4) 0.41500(17) 0.4699(6) 0.0361(10) Uani 1 1 d . . .
N3 N 0.2646(3) 0.24825(16) 0.6001(6) 0.0320(10) Uani 1 1 d . . .
N4 N 0.1037(3) 0.26599(16) 0.6823(6) 0.0311(9) Uani 1 1 d . . .
C1 C 0.2956(4) 0.3670(2) 0.5135(7) 0.0326(11) Uani 1 1 d . . .
C2 C 0.4270(4) 0.3615(2) 0.3545(8) 0.0386(13) Uani 1 1 d . A .
H2 H 0.4772 0.3426 0.3119 0.046 Uiso 1 1 calc R . .
C3 C 0.4167(4) 0.4111(2) 0.2980(8) 0.0405(13) Uani 1 1 d D . .
C4 C 0.3394(4) 0.4379(2) 0.3651(7) 0.0357(12) Uani 1 1 d . A .
C5 C 0.489(6) 0.434(4) 0.181(7) 0.059(8) Uani 0.50 1 d PD A 1
H5A H 0.5449 0.4473 0.2560 0.089 Uiso 0.50 1 calc PR A 1
H5B H 0.4574 0.4607 0.1103 0.089 Uiso 0.50 1 calc PR A 1
H5C H 0.5114 0.4085 0.1037 0.089 Uiso 0.50 1 calc PR A 1
C5A C 0.477(6) 0.428(4) 0.150(7) 0.059(8) Uani 0.50 1 d PD A 2
H5A1 H 0.5333 0.4467 0.2005 0.089 Uiso 0.50 1 calc PR A 2
H5A2 H 0.4364 0.4491 0.0672 0.089 Uiso 0.50 1 calc PR A 2
H5A3 H 0.4979 0.3990 0.0875 0.089 Uiso 0.50 1 calc PR A 2
C6 C 0.3129(5) 0.4915(2) 0.3184(8) 0.0462(6) Uani 1 1 d . . .
C7 C 0.2133(5) 0.5043(2) 0.2953(8) 0.0462(6) Uani 1 1 d . A .
H7 H 0.1658 0.4802 0.3145 0.055 Uiso 1 1 calc R . .
C8 C 0.1844(5) 0.5526(2) 0.2439(8) 0.0462(6) Uani 1 1 d . . .
H8 H 0.1174 0.5603 0.2248 0.055 Uiso 1 1 calc R A .
C9 C 0.2545(5) 0.5900(2) 0.2202(9) 0.0462(6) Uani 1 1 d D A .
C10 C 0.3542(5) 0.5774(2) 0.2515(8) 0.0462(6) Uani 1 1 d . . .
H10 H 0.4019 0.6020 0.2406 0.055 Uiso 1 1 calc R A .
C11 C 0.3835(5) 0.5285(2) 0.2988(8) 0.0462(6) Uani 1 1 d . A .
H11 H 0.4505 0.5205 0.3173 0.055 Uiso 1 1 calc R . .
C12 C 0.236(3) 0.6441(4) 0.158(2) 0.0462(6) Uani 0.48(8) 1 d PD A 1
H12A H 0.2069 0.6442 0.0362 0.069 Uiso 0.48(8) 1 calc PR A 1
H12B H 0.2979 0.6620 0.1671 0.069 Uiso 0.48(8) 1 calc PR A 1
H12C H 0.1922 0.6602 0.2331 0.069 Uiso 0.48(8) 1 calc PR A 1
C12A C 0.206(3) 0.6404(6) 0.165(2) 0.0462(6) Uani 0.52(8) 1 d PD A 2
H12D H 0.1818 0.6393 0.0402 0.069 Uiso 0.52(8) 1 calc PR A 2
H12E H 0.2543 0.6669 0.1849 0.069 Uiso 0.52(8) 1 calc PR A 2
H12F H 0.1524 0.6467 0.2352 0.069 Uiso 0.52(8) 1 calc PR A 2
C13 C 0.1927(4) 0.27915(19) 0.6400(7) 0.0302(11) Uani 1 1 d . . .
C14 C 0.2387(4) 0.19978(19) 0.5882(7) 0.0322(11) Uani 1 1 d . . .
H14 H 0.2849 0.1770 0.5528 0.039 Uiso 1 1 calc R . .
C15 C 0.1487(4) 0.1810(2) 0.6244(7) 0.0348(12) Uani 1 1 d . . .
C16 C 0.0810(4) 0.2165(2) 0.6810(7) 0.0310(11) Uani 1 1 d . . .
C17 C 0.1251(5) 0.1251(2) 0.5923(9) 0.0442(14) Uani 1 1 d . . .
H17A H 0.1733 0.1104 0.5231 0.066 Uiso 1 1 calc R . .
H17B H 0.0604 0.1218 0.5282 0.066 Uiso 1 1 calc R . .
H17C H 0.1267 0.1080 0.7055 0.066 Uiso 1 1 calc R . .
C18 C -0.0186(4) 0.20360(19) 0.7313(7) 0.0313(11) Uani 1 1 d . . .
C19 C -0.0979(4) 0.2352(2) 0.6769(7) 0.0350(12) Uani 1 1 d . . .
H19 H -0.0872 0.2645 0.6132 0.042 Uiso 1 1 calc R . .
C20 C -0.1928(4) 0.2236(2) 0.7164(8) 0.0385(13) Uani 1 1 d . . .
H20 H -0.2450 0.2449 0.6781 0.046 Uiso 1 1 calc R . .
C21 C -0.2107(4) 0.1799(2) 0.8135(7) 0.0352(12) Uani 1 1 d . . .
C22 C -0.1299(4) 0.1498(2) 0.8718(7) 0.0382(13) Uani 1 1 d . . .
H22 H -0.1395 0.1214 0.9408 0.046 Uiso 1 1 calc R . .
C23 C -0.0350(4) 0.1609(2) 0.8298(8) 0.0372(12) Uani 1 1 d . . .
H23 H 0.0175 0.1397 0.8681 0.045 Uiso 1 1 calc R . .
C24 C -0.3137(5) 0.1663(3) 0.8496(9) 0.0517(16) Uani 1 1 d . . .
H24A H -0.3136 0.1332 0.9020 0.078 Uiso 1 1 calc R . .
H24B H -0.3563 0.1665 0.7390 0.078 Uiso 1 1 calc R . .
H24C H -0.3371 0.1904 0.9309 0.078 Uiso 1 1 calc R . .
N5 N 0.1322(12) 0.5065(7) 0.772(2) 0.099(3) Uiso 0.50 1 d PD . .
C25 C 0.2150(12) 0.5077(8) 0.788(3) 0.099(3) Uiso 0.50 1 d PD . .
C26 C 0.3165(13) 0.4855(8) 0.820(3) 0.099(3) Uiso 0.50 1 d PD . .

loop_
_atom_site_aniso_label
_atom_site_aniso_U_11
_atom_site_aniso_U_22
_atom_site_aniso_U_33
_atom_site_aniso_U_23
_atom_site_aniso_U_13
_atom_site_aniso_U_12
I1 0.0413(2) 0.0425(2) 0.0395(2) -0.00009(16) 0.00263(16) -0.00981(17)
Cu1 0.0333(4) 0.0340(4) 0.0465(4) 0.0034(3) 0.0029(3) 0.0024(3)
S1 0.0405(8) 0.0289(7) 0.0468(8) -0.0004(6) 0.0152(6) -0.0006(6)
N1 0.031(2) 0.032(2) 0.034(2) 0.0019(19) 0.0011(19) 0.0044(19)
N2 0.041(3) 0.029(2) 0.040(2) -0.0012(19) 0.012(2) 0.000(2)
N3 0.030(2) 0.029(2) 0.037(2) 0.0030(19) 0.0016(19) 0.0010(19)
N4 0.027(2) 0.032(2) 0.034(2) 0.0022(19) 0.0025(18) -0.0020(19)
C1 0.034(3) 0.034(3) 0.030(3) -0.002(2) 0.003(2) -0.001(2)
C2 0.037(3) 0.037(3) 0.043(3) -0.002(3) 0.010(2) 0.002(2)
C3 0.042(3) 0.036(3) 0.045(3) 0.005(3) 0.014(3) 0.001(3)
C4 0.041(3) 0.030(3) 0.037(3) -0.001(2) 0.006(2) 0.000(2)
C5 0.074(16) 0.039(18) 0.070(14) 0.008(15) 0.037(15) 0.000(8)
C5A 0.074(16) 0.039(18) 0.070(14) 0.008(15) 0.037(15) 0.000(8)
C6 0.0577(16) 0.0299(11) 0.0531(14) 0.0030(10) 0.0152(13) 0.0011(11)
C7 0.0577(16) 0.0299(11) 0.0531(14) 0.0030(10) 0.0152(13) 0.0011(11)
C8 0.0577(16) 0.0299(11) 0.0531(14) 0.0030(10) 0.0152(13) 0.0011(11)
C9 0.0577(16) 0.0299(11) 0.0531(14) 0.0030(10) 0.0152(13) 0.0011(11)
C10 0.0577(16) 0.0299(11) 0.0531(14) 0.0030(10) 0.0152(13) 0.0011(11)
C11 0.0577(16) 0.0299(11) 0.0531(14) 0.0030(10) 0.0152(13) 0.0011(11)
C12 0.0577(16) 0.0299(11) 0.0531(14) 0.0030(10) 0.0152(13) 0.0011(11)
C12A 0.0577(16) 0.0299(11) 0.0531(14) 0.0030(10) 0.0152(13) 0.0011(11)
C13 0.034(3) 0.026(3) 0.030(3) 0.003(2) 0.003(2) 0.001(2)
C14 0.031(3) 0.027(3) 0.038(3) 0.000(2) 0.002(2) 0.001(2)
C15 0.040(3) 0.033(3) 0.031(3) 0.003(2) -0.002(2) 0.000(2)
C16 0.032(3) 0.035(3) 0.025(2) 0.003(2) 0.000(2) -0.003(2)
C17 0.044(3) 0.035(3) 0.054(4) 0.002(3) 0.011(3) -0.002(3)
C18 0.036(3) 0.029(3) 0.029(3) 0.000(2) 0.004(2) -0.003(2)
C19 0.037(3) 0.027(3) 0.041(3) 0.000(2) 0.004(2) -0.003(2)
C20 0.036(3) 0.038(3) 0.040(3) 0.000(2) 0.000(2) 0.001(2)
C21 0.031(3) 0.039(3) 0.036(3) -0.003(2) 0.003(2) -0.008(2)
C22 0.043(3) 0.035(3) 0.037(3) 0.004(2) 0.003(2) -0.006(3)
C23 0.033(3) 0.037(3) 0.042(3) 0.003(2) 0.010(2) 0.003(2)
C24 0.039(3) 0.059(4) 0.057(4) 0.005(3) 0.009(3) -0.004(3)

loop_
_atom_type_symbol
_atom_type_description
_atom_type_scat_dispersion_real
_atom_type_scat_dispersion_imag
_atom_type_scat_source
C C 0.0033 0.0016 'International Tables Vol C Tables 4.2.6.8 and 6.1.1.4'
H H 0.0000 0.0000 'International Tables Vol C Tables 4.2.6.8 and 6.1.1.4'
N N 0.0061 0.0033 'International Tables Vol C Tables 4.2.6.8 and 6.1.1.4'
S S 0.1246 0.1234 'International Tables Vol C Tables 4.2.6.8 and 6.1.1.4'
Cu Cu 0.3201 1.2651 'International Tables Vol C Tables 4.2.6.8 and 6.1.1.4'
I I -0.4742 1.8119 'International Tables Vol C Tables 4.2.6.8 and 6.1.1.4'

loop_
_geom_angle_atom_site_label_1
_geom_angle_atom_site_label_2
_geom_angle_atom_site_label_3
_geom_angle
_geom_angle_site_symmetry_1
_geom_angle_site_symmetry_3
Cu1 I1 Cu1 98.61(3) 4_566 .
N1 Cu1 N3 93.95(18) . .
N1 Cu1 I1 116.30(13) . 4_565
N3 Cu1 I1 111.00(13) . 4_565
N1 Cu1 I1 106.27(12) . .
N3 Cu1 I1 112.12(13) . .
I1 Cu1 I1 115.27(3) 4_565 .
C1 S1 C13 111.0(3) . .
C1 N1 C2 114.3(5) . .
C1 N1 Cu1 123.2(4) . .
C2 N1 Cu1 121.7(4) . .
C1 N2 C4 118.8(5) . .
C14 N3 C13 114.4(5) . .
C14 N3 Cu1 121.2(4) . .
C13 N3 Cu1 124.1(4) . .
C13 N4 C16 117.8(5) . .
N2 C1 N1 125.9(5) . .
N2 C1 S1 109.7(4) . .
N1 C1 S1 124.3(4) . .
N1 C2 C3 125.0(5) . .
C2 C3 C4 115.2(5) . .
C2 C3 C5 121(5) . .
C4 C3 C5 124(5) . .
C2 C3 C5A 118(5) . .
C4 C3 C5A 126(5) . .
C5 C3 C5A 12(5) . .
N2 C4 C3 120.5(5) . .
N2 C4 C6 114.9(5) . .
C3 C4 C6 124.5(5) . .
C7 C6 C11 119.4(6) . .
C7 C6 C4 117.8(5) . .
C11 C6 C4 122.8(6) . .
C8 C7 C6 120.3(6) . .
C7 C8 C9 121.0(6) . .
C10 C9 C8 118.1(5) . .
C10 C9 C12 113.9(18) . .
C8 C9 C12 128.0(18) . .
C10 C9 C12A 129.8(16) . .
C8 C9 C12A 112.1(16) . .
C12 C9 C12A 16.1(8) . .
C11 C10 C9 121.1(6) . .
C10 C11 C6 120.0(6) . .
N4 C13 N3 126.8(5) . .
N4 C13 S1 109.7(4) . .
N3 C13 S1 123.4(4) . .
N3 C14 C15 124.8(5) . .
C14 C15 C16 116.1(5) . .
C14 C15 C17 119.8(5) . .
C16 C15 C17 124.0(5) . .
N4 C16 C15 119.7(5) . .
N4 C16 C18 115.9(5) . .
C15 C16 C18 124.3(5) . .
C23 C18 C19 119.1(5) . .
C23 C18 C16 121.8(5) . .
C19 C18 C16 119.1(5) . .
C20 C19 C18 120.8(5) . .
C19 C20 C21 120.7(5) . .
C22 C21 C20 117.5(5) . .
C22 C21 C24 121.8(5) . .
C20 C21 C24 120.7(5) . .
C21 C22 C23 121.8(5) . .
C18 C23 C22 120.0(5) . .
N5 C25 C26 155(2) . .

loop_
_geom_bond_atom_site_label_1
_geom_bond_atom_site_label_2
_geom_bond_distance
_geom_bond_site_symmetry_2
I1 Cu1 2.5619(9) 4_566
I1 Cu1 2.5856(11) .
Cu1 N1 2.057(4) .
Cu1 N3 2.067(4) .
Cu1 I1 2.5619(9) 4_565
S1 C1 1.770(6) .
S1 C13 1.779(5) .
N1 C1 1.338(7) .
N1 C2 1.345(7) .
N2 C1 1.326(7) .
N2 C4 1.338(7) .
N3 C14 1.332(7) .
N3 C13 1.333(7) .
N4 C13 1.329(7) .
N4 C16 1.346(7) .
C2 C3 1.382(8) .
C3 C4 1.405(8) .
C3 C5 1.512(10) .
C3 C5A 1.512(10) .
C4 C6 1.498(8) .
C6 C7 1.388(9) .
C6 C11 1.390(9) .
C7 C8 1.382(8) .
C8 C9 1.400(8) .
C9 C10 1.392(9) .
C9 C12 1.517(9) .
C9 C12A 1.524(8) .
C10 C11 1.389(8) .
C14 C15 1.373(8) .
C15 C16 1.412(8) .
C15 C17 1.529(8) .
C16 C18 1.484(8) .
C18 C23 1.381(7) .
C18 C19 1.392(8) .
C19 C20 1.387(8) .
C20 C21 1.402(8) .
C21 C22 1.390(8) .
C21 C24 1.497(8) .
C22 C23 1.392(8) .
N5 C25 1.120(9) .
C25 C26 1.495(10) .
